data_1530882
loop_
_publ_author_name
'Tomas, A.'
'Guymont, M.'
'Pardo, M.P.'
'Guittard, M.'
'Famery, R.'

_publ_section_title
;
 Determination des structures des formes alpha and beta de Ga2 S3
;
_journal_name_full 'Materials Research Bulletin'
_journal_page_first 1549
_journal_page_last 1554
_journal_volume 22
_journal_year 1987
_chemical_formula_sum 'Ga2 S3'
_space_group_IT_number 169
_symmetry_space_group_name_Hall 'P 61'
_symmetry_space_group_name_H-M 'P 61'
_cell_angle_alpha 90
_cell_angle_beta 90
_cell_angle_gamma 120
_cell_formula_units_Z 6
_cell_length_a 6.385
_cell_length_b 6.385
_cell_length_c 18.04
_cell_volume 636.926
_citation_journal_id_ASTM MRBUAC
_cod_data_source_file Tomas_MRBUAC_1987_1502.cif
_cod_data_source_block Ga2S3
_cod_original_cell_volume 636.9261
_cod_database_code 1530882

loop_
_symmetry_equiv_pos_as_xyz
x,y,z
x-y,x,z+1/6
-y,x-y,z+1/3
-x,-y,z+1/2
-x+y,-x,z+2/3
y,-x+y,z+5/6

loop_
_atom_site_label
_atom_site_type_symbol
_atom_site_fract_x
_atom_site_fract_y
_atom_site_fract_z
_atom_site_occupancy
_atom_site_U_iso_or_equiv
S1 S-2 0.337 -0.007 0 1 0.0
S2 S-2 0.671 0.659 -0.0028 1 0.0
Ga1 Ga+3 -0.008 0.339 0.1214 1 0.0
S3 S-2 0.008 0.325 -0.0055 1 0.0
Ga2 Ga+3 0.643 0.655 0.1247 0.67 0.0
Ga3 Ga+3 0.303 -0.004 0.1276 0.35 0.0
